data_4517127
loop_
_publ_author_name
'Xia, Honglei'
'Zhang, Wenquan'
'Jin, Yunhe'
'Song, Siwei'
'Wang, Kangcai'
'Zhang, Qinghua'

_publ_section_title
;
 Synthesis of Thermally Stable and Insensitive Energetic Materials by
 Incorporating the Tetrazole Functionality into Fused Ring
 3,6-Dinitropyrazolo-[4,3-c]Pyrazole Framework.
;
_journal_name_full 'ACS applied materials &amp; interfaces'
_journal_paper_doi 10.1021/acsami.9b17384
_journal_year 2019
_chemical_formula_moiety 'C6 N14 O4, 2(H2 O), 2(C H6 N3)'
_chemical_formula_sum 'C8 H16 N20 O6'
_chemical_formula_weight 488.41
_space_group_crystal_system monoclinic
_space_group_IT_number 14
_space_group_name_Hall '-P 2yn'
_space_group_name_H-M_alt 'P 1 21/n 1'
_atom_sites_solution_hydrogens mixed
_atom_sites_solution_primary dual
_audit_creation_date 2019-08-22
_audit_creation_method
;
Olex2 1.2-beta
(compiled 2018.05.29 svn.r3508 for OlexSys, GUI svn.r5506)
;
_cell_angle_alpha 90
_cell_angle_beta 93.154(12)
_cell_angle_gamma 90
_cell_formula_units_Z 2
_cell_length_a 3.6702(18)
_cell_length_b 17.111(9)
_cell_length_c 15.423(8)
_cell_measurement_reflns_used 344
_cell_measurement_temperature 173
_cell_measurement_theta_max 19.49
_cell_measurement_theta_min 4.14
_cell_volume 967.1(9)
_computing_cell_refinement 'SAINT v8.34A (Bruker, 2013)'
_computing_data_reduction 'SAINT v8.34A (Bruker, 2013)'
_computing_molecular_graphics 'Olex2 (Dolomanov et al., 2009)'
_computing_publication_material 'Olex2 (Dolomanov et al., 2009)'
_computing_structure_refinement 'ShelXL (Sheldrick, 2015)'
_computing_structure_solution 'ShelXT (Sheldrick, 2015)'
_diffrn_ambient_temperature 173
_diffrn_measured_fraction_theta_full 0.995
_diffrn_measured_fraction_theta_max 0.992
_diffrn_measurement_device_type 'Bruker APEX-II CCD'
_diffrn_measurement_method '\f and \w scans'
_diffrn_radiation_type MoK\a
_diffrn_radiation_wavelength 0.71073
_diffrn_reflns_av_R_equivalents 0.1080
_diffrn_reflns_av_unetI/netI 0.1392
_diffrn_reflns_Laue_measured_fraction_full 0.995
_diffrn_reflns_Laue_measured_fraction_max 0.992
_diffrn_reflns_limit_h_max 4
_diffrn_reflns_limit_h_min -4
_diffrn_reflns_limit_k_max 22
_diffrn_reflns_limit_k_min -21
_diffrn_reflns_limit_l_max 18
_diffrn_reflns_limit_l_min -19
_diffrn_reflns_number 6904
_diffrn_reflns_point_group_measured_fraction_full 0.995
_diffrn_reflns_point_group_measured_fraction_max 0.992
_diffrn_reflns_theta_full 25.242
_diffrn_reflns_theta_max 27.288
_diffrn_reflns_theta_min 1.779
_diffrn_standards_number 0
_exptl_absorpt_coefficient_mu 0.142
_exptl_absorpt_correction_T_max 0.7456
_exptl_absorpt_correction_T_min 0.5720
_exptl_absorpt_correction_type multi-scan
_exptl_absorpt_process_details
'SADABS-2014/5 (Bruker,2014/5) was used for absorption correction. wR2(int) was 0.0936 before and 0.0680 after correction. The Ratio of minimum to maximum transmission is 0.7672. The \l/2 correction factor is 0.00150.'
_exptl_crystal_colour 'clear whiteish colourless'
_exptl_crystal_colour_lustre clear
_exptl_crystal_colour_modifier whiteish
_exptl_crystal_colour_primary colourless
_exptl_crystal_density_diffrn 1.677
_exptl_crystal_description block
_exptl_crystal_F_000 504
_exptl_crystal_size_max 0.2
_exptl_crystal_size_mid 0.18
_exptl_crystal_size_min 0.18
_refine_diff_density_max 0.248
_refine_diff_density_min -0.332
_refine_diff_density_rms 0.078
_refine_ls_extinction_method none
_refine_ls_goodness_of_fit_ref 0.932
_refine_ls_hydrogen_treatment constr
_refine_ls_matrix_type full
_refine_ls_number_parameters 157
_refine_ls_number_reflns 2160
_refine_ls_number_restraints 0
_refine_ls_restrained_S_all 0.932
_refine_ls_R_factor_all 0.1377
_refine_ls_R_factor_gt 0.0623
_refine_ls_shift/su_max 0.000
_refine_ls_shift/su_mean 0.000
_refine_ls_structure_factor_coef Fsqd
_refine_ls_weighting_details
;
 w=1/[\s^2^(Fo^2^)+(0.0725P)^2^]
 where P=(Fo^2^+2Fc^2^)/3
;
_refine_ls_weighting_scheme calc
_refine_ls_wR_factor_gt 0.1487
_refine_ls_wR_factor_ref 0.1908
_reflns_Friedel_coverage 0.000
_reflns_number_gt 1060
_reflns_number_total 2160
_reflns_threshold_expression 'I > 2\s(I)'
_cod_data_source_file am9b17384_si_005.cif
_cod_data_source_block mo_20181175-1205-g_0m
_cod_original_cell_volume 967.1(8)
_cod_database_code 4517127
_shelxl_version_number 2013-2
_shelx_space_group_comment
;
The symmetry employed for this shelxl refinement is uniquely defined
by the following loop, which should always be used as a source of
symmetry information in preference to the above space-group names.
They are only intended as comments.
;
_olex2_refinement_description
;
1. Fixed Uiso
 At 1.2 times of:
  All N(H,H) groups
 At 1.5 times of:
  All O(H,H) groups
2.a Free rotating group:
 O3(H3A,H3B)
2.b X=CH2 refined with riding coordinates:
 N10(H10A,H10B), N8(H8A,H8B), N9(H9A,H9B)
;
_olex2_submission_special_instructions 'No special instructions were received'

loop_
_space_group_symop_operation_xyz
'x, y, z'
'-x+1/2, y+1/2, -z+1/2'
'-x, -y, -z'
'x-1/2, -y-1/2, z-1/2'

loop_
_atom_site_label
_atom_site_type_symbol
_atom_site_fract_x
_atom_site_fract_y
_atom_site_fract_z
_atom_site_U_iso_or_equiv
_atom_site_adp_type
_atom_site_occupancy
_atom_site_site_symmetry_order
_atom_site_calc_flag
_atom_site_refinement_flags_posn
O1 O 0.5664(8) 0.31688(14) 0.49962(16) 0.0419(8) Uani 1 1 d .
O2 O 0.9210(9) 0.29141(15) 0.61314(17) 0.0514(9) Uani 1 1 d .
N5 N 1.1320(8) 0.52228(15) 0.60481(17) 0.0275(7) Uani 1 1 d .
N6 N 1.0464(9) 0.44803(15) 0.62600(17) 0.0302(8) Uani 1 1 d .
N7 N 0.7979(9) 0.33481(16) 0.55603(19) 0.0313(7) Uani 1 1 d .
O3 O 0.9691(10) 0.6110(2) 0.94632(18) 0.0569(9) Uani 1 1 d .
H3A H 0.7801 0.6344 0.9252 0.085 Uiso 1 1 d G
H3B H 1.1288 0.6091 0.9085 0.085 Uiso 1 1 d G
N4 N 1.1288(9) 0.65092(16) 0.66653(18) 0.0346(8) Uani 1 1 d .
N1 N 1.3872(9) 0.55548(17) 0.74631(18) 0.0349(8) Uani 1 1 d .
N10 N -0.0950(9) 0.14981(17) 0.27717(19) 0.0388(9) Uani 1 1 d .
H10A H -0.1543 0.1967 0.2622 0.047 Uiso 1 1 calc R
H10B H -0.1559 0.1113 0.2436 0.047 Uiso 1 1 calc R
N8 N 0.1828(9) 0.19606(17) 0.40317(19) 0.0396(9) Uani 1 1 d .
H8A H 0.1234 0.2430 0.3882 0.047 Uiso 1 1 calc R
H8B H 0.3030 0.1877 0.4517 0.047 Uiso 1 1 calc R
N3 N 1.2522(9) 0.67988(17) 0.74294(19) 0.0392(8) Uani 1 1 d .
N2 N 1.4043(10) 0.62348(17) 0.79141(19) 0.0395(9) Uani 1 1 d .
N9 N 0.1748(9) 0.06443(17) 0.3751(2) 0.0440(9) Uani 1 1 d .
H9A H 0.1100 0.0259 0.3419 0.053 Uiso 1 1 calc R
H9B H 0.2949 0.0559 0.4237 0.053 Uiso 1 1 calc R
C2 C 1.0681(10) 0.53458(17) 0.5174(2) 0.0253(8) Uani 1 1 d .
C1 C 0.9271(10) 0.41390(18) 0.5530(2) 0.0252(8) Uani 1 1 d .
C3 C 1.2199(10) 0.57652(19) 0.6722(2) 0.0278(8) Uani 1 1 d .
C4 C 0.0894(11) 0.1369(2) 0.3516(2) 0.0308(9) Uani 1 1 d .

loop_
_atom_site_aniso_label
_atom_site_aniso_U_11
_atom_site_aniso_U_22
_atom_site_aniso_U_33
_atom_site_aniso_U_23
_atom_site_aniso_U_13
_atom_site_aniso_U_12
O1 0.0550(19) 0.0333(14) 0.0360(16) -0.0047(11) -0.0086(13) -0.0088(14)
O2 0.087(2) 0.0269(14) 0.0383(16) 0.0121(12) -0.0144(15) -0.0076(15)
N5 0.045(2) 0.0179(13) 0.0188(15) 0.0005(11) -0.0079(13) -0.0006(13)
N6 0.051(2) 0.0171(14) 0.0221(16) 0.0025(11) -0.0039(14) -0.0035(14)
N7 0.048(2) 0.0208(14) 0.0250(16) 0.0005(12) -0.0025(14) -0.0022(15)
O3 0.062(2) 0.073(2) 0.0341(18) 0.0025(15) -0.0099(14) 0.0050(19)
N4 0.050(2) 0.0255(16) 0.0271(17) -0.0030(12) -0.0074(15) -0.0015(14)
N1 0.049(2) 0.0307(16) 0.0234(16) -0.0030(12) -0.0082(14) -0.0010(15)
N10 0.058(2) 0.0301(17) 0.0268(17) -0.0089(13) -0.0097(15) 0.0015(16)
N8 0.063(2) 0.0252(16) 0.0287(17) -0.0086(12) -0.0136(15) 0.0028(16)
N3 0.060(2) 0.0291(16) 0.0278(17) -0.0077(13) -0.0080(15) 0.0013(16)
N2 0.066(2) 0.0285(16) 0.0229(17) -0.0039(12) -0.0083(15) 0.0006(16)
N9 0.062(3) 0.0268(17) 0.042(2) -0.0030(14) -0.0079(17) -0.0020(16)
C2 0.038(2) 0.0177(16) 0.0197(17) 0.0015(12) -0.0013(15) 0.0042(15)
C1 0.039(2) 0.0166(15) 0.0195(17) -0.0004(13) -0.0028(15) 0.0000(15)
C3 0.039(2) 0.0226(16) 0.0209(18) 0.0019(13) -0.0035(15) -0.0007(16)
C4 0.040(2) 0.0295(19) 0.0228(19) -0.0024(14) 0.0032(16) -0.0010(17)

loop_
_atom_type_symbol
_atom_type_description
_atom_type_scat_dispersion_real
_atom_type_scat_dispersion_imag
_atom_type_scat_source
C C 0.0033 0.0016 'International Tables Vol C Tables 4.2.6.8 and 6.1.1.4'
H H 0.0000 0.0000 'International Tables Vol C Tables 4.2.6.8 and 6.1.1.4'
N N 0.0061 0.0033 'International Tables Vol C Tables 4.2.6.8 and 6.1.1.4'
O O 0.0106 0.0060 'International Tables Vol C Tables 4.2.6.8 and 6.1.1.4'

loop_
_geom_angle_atom_site_label_1
_geom_angle_atom_site_label_2
_geom_angle_atom_site_label_3
_geom_angle
_geom_angle_site_symmetry_1
_geom_angle_site_symmetry_3
N6 N5 C2 110.6(2) . .
N6 N5 C3 119.0(3) . .
C2 N5 C3 129.8(3) . .
C1 N6 N5 106.2(3) . .
O1 N7 C1 115.6(3) . .
O2 N7 O1 125.3(3) . .
O2 N7 C1 119.2(3) . .
H3A O3 H3B 109.5 . .
C3 N4 N3 103.1(3) . .
C3 N1 N2 102.5(3) . .
H10A N10 H10B 120.0 . .
C4 N10 H10A 120.0 . .
C4 N10 H10B 120.0 . .
H8A N8 H8B 120.0 . .
C4 N8 H8A 120.0 . .
C4 N8 H8B 120.0 . .
N2 N3 N4 109.9(3) . .
N3 N2 N1 109.2(3) . .
H9A N9 H9B 120.0 . .
C4 N9 H9A 120.0 . .
C4 N9 H9B 120.0 . .
N5 C2 C2 106.8(3) . 3_766
N5 C2 C1 148.2(3) . 3_766
C2 C2 C1 105.0(3) 3_766 3_766
N6 C1 N7 118.9(3) . .
N6 C1 C2 111.4(3) . 3_766
C2 C1 N7 129.6(3) 3_766 .
N4 C3 N5 122.5(3) . .
N1 C3 N5 122.3(3) . .
N1 C3 N4 115.2(3) . .
N10 C4 N8 120.0(3) . .
N10 C4 N9 119.8(3) . .
N8 C4 N9 120.2(3) . .

loop_
_geom_bond_atom_site_label_1
_geom_bond_atom_site_label_2
_geom_bond_distance
_geom_bond_site_symmetry_2
O1 N7 1.221(4) .
O2 N7 1.220(4) .
N5 N6 1.353(4) .
N5 C2 1.372(4) .
N5 C3 1.417(4) .
N6 C1 1.321(4) .
N7 C1 1.436(4) .
O3 H3A 0.8501 .
O3 H3B 0.8500 .
N4 N3 1.335(4) .
N4 C3 1.318(4) .
N1 N2 1.355(4) .
N1 C3 1.317(4) .
N10 H10A 0.8600 .
N10 H10B 0.8600 .
N10 C4 1.319(5) .
N8 H8A 0.8600 .
N8 H8B 0.8600 .
N8 C4 1.321(4) .
N3 N2 1.325(4) .
N9 H9A 0.8600 .
N9 H9B 0.8600 .
N9 C4 1.325(4) .
C2 C2 1.381(6) 3_766
C2 C1 1.399(4) 3_766
C1 C2 1.399(4) 3_766
